data_1523373
loop_
_publ_author_name
'Carnasciali, M.M.'
'Franceschi, E.'
'Cirafici, S.'

_publ_section_title
;
 Crystal structure refinement of delta-Ho Ga3
;
_journal_name_full 'Journal of the Less-Common Metals'
_journal_page_first 115
_journal_page_last 119
_journal_volume 81
_journal_year 1981
_chemical_formula_sum 'Ga3 Ho'
_space_group_IT_number 194
_symmetry_space_group_name_Hall '-P 6c 2c'
_symmetry_space_group_name_H-M 'P 63/m m c'
_cell_angle_alpha 90
_cell_angle_beta 90
_cell_angle_gamma 120
_cell_formula_units_Z 6
_cell_length_a 6.084
_cell_length_b 6.084
_cell_length_c 14.061
_cell_volume 450.739
_citation_journal_id_ASTM JCOMAH
_cod_data_source_file Carnasciali_JCOMAH_1981_167.cif
_cod_data_source_block Ga3Ho1
_cod_original_cell_volume 450.7391
_cod_original_formula_sum 'Ga3 Ho1'
_cod_database_code 1523373

loop_
_symmetry_equiv_pos_as_xyz
x,y,z
x-y,x,z+1/2
-y,x-y,z
-x,-y,z+1/2
-x+y,-x,z
y,-x+y,z+1/2
-y,-x,-z+1/2
x-y,-y,-z
x,x-y,-z+1/2
y,x,-z
-x+y,y,-z+1/2
-x,-x+y,-z
-x,-y,-z
-x+y,-x,-z-1/2
y,-x+y,-z
x,y,-z-1/2
x-y,x,-z
-y,x-y,-z-1/2
y,x,z-1/2
-x+y,y,z
-x,-x+y,z-1/2
-y,-x,z
x-y,-y,z-1/2
x,x-y,z

loop_
_atom_site_label
_atom_site_type_symbol
_atom_site_fract_x
_atom_site_fract_y
_atom_site_fract_z
_atom_site_occupancy
_atom_site_U_iso_or_equiv
Ga2 Ga 0.8325 0.665 0.0809 1 0.0
Ho1 Ho 0 0 0.25 1 0.0
Ga1 Ga 0.5215 0.043 0.25 1 0.0
Ho2 Ho 0.3333 0.6667 0.0924 1 0.0
